data_4115061
loop_
_publ_author_name
'Mikio Yasutake'
'Toru Koga'
'Youichi Sakamoto'
'Shingo Komatsu'
'Ming Zhou'
'Katsuya Sako'
'Hitoshi Tatemitsu'
'Satoru Onaka'
'Yoshio Aso'
'Shinobu Inoue'
'Teruo Shinmyozu'

_publ_section_title
;
 An Alternative Synthetic Route of [35](1,2,3,4,5)Cyclophane, and
 Structural Properties of Multibridged [3n]Cyclophanes and Their
 Charge-Transfer Complexes in the Solid State1
;
_journal_name_full 'Journal of the American Chemical Society'
_journal_page_first 10136
_journal_page_last 10145
_journal_paper_doi 10.1021/ja012363k
_journal_volume 124
_journal_year 2002
_chemical_formula_moiety 'C28 H32 O2 '
_chemical_formula_sum 'C28 H32 O2'
_chemical_formula_weight 400.56
_space_group_IT_number 14
_symmetry_cell_setting monoclinic
_symmetry_Int_Tables_number 14
_symmetry_space_group_name_Hall '-P 2ybc'
_symmetry_space_group_name_H-M 'P 1 21/c 1'
_cell_angle_alpha 90
_cell_angle_beta 97.632(5)
_cell_angle_gamma 90
_cell_formula_units_Z 4
_cell_length_a 8.058(3)
_cell_length_b 16.316(6)
_cell_length_c 15.88(3)
_cell_measurement_temperature 288.2
_cell_volume 2069(4)
_computing_data_reduction 'teXsan Ver. 1.10'
_computing_publication_material 'teXsan Ver. 1.10'
_computing_structure_refinement 'teXsan Ver. 1.10'
_computing_structure_solution SIR92
_diffrn_measured_fraction_theta_full 0.8170
_diffrn_measured_fraction_theta_max 0.8170
_diffrn_radiation_type 'Mo K\a'
_diffrn_radiation_wavelength 0.7107
_diffrn_reflns_limit_h_max 9
_diffrn_reflns_limit_h_min 0
_diffrn_reflns_limit_k_max 20
_diffrn_reflns_limit_k_min 0
_diffrn_reflns_limit_l_max 19
_diffrn_reflns_limit_l_min -20
_diffrn_reflns_number 3921
_diffrn_reflns_theta_full 27.58
_diffrn_reflns_theta_max 27.58
_exptl_absorpt_coefficient_mu 0.079
_exptl_absorpt_correction_type none
_exptl_crystal_colour unknown
_exptl_crystal_density_diffrn 1.286
_exptl_crystal_description unknown
_exptl_crystal_size_max 0.000
_exptl_crystal_size_mid 0.000
_exptl_crystal_size_min 0.000
_refine_diff_density_max 0.49
_refine_diff_density_min -0.37
_refine_ls_extinction_coef 0.010(8)
_refine_ls_extinction_method 'Zachariasen(1967) type 2 gaussian isotropic'
_refine_ls_goodness_of_fit_ref 1.894
_refine_ls_hydrogen_treatment noref
_refine_ls_number_parameters 272
_refine_ls_number_reflns 3469
_refine_ls_R_factor_gt 0.0648
_refine_ls_shift/su_max 0.0081
_refine_ls_structure_factor_coef F
_refine_ls_weighting_details 'w = 1/[\s^2^(Fo) + 0.00397|Fo|^2^]'
_refine_ls_weighting_scheme calc
_refine_ls_wR_factor_ref 0.1293
_reflns_number_gt 3469
_reflns_number_total 3921
_reflns_threshold_expression F^2^>3.0\s(F^2^)
_cod_data_source_file ja012363k_11.cif
_cod_data_source_block 34CPdiace-15
_cod_original_cell_volume 2068.7300
_cod_original_formula_sum 'C28 H32 O2 '
_cod_database_code 4115061

loop_
_symmetry_equiv_pos_as_xyz
x,y,z
-x,1/2+y,1/2-z
-x,-y,-z
x,1/2-y,1/2+z

loop_
_atom_site_label
_atom_site_type_symbol
_atom_site_fract_x
_atom_site_fract_y
_atom_site_fract_z
_atom_site_U_iso_or_equiv
_atom_site_adp_type
_atom_site_occupancy
_atom_site_calc_flag
O(1) O 0.6788(3) 0.3474(2) 0.4737(1) 0.0759(7) Uani 1.00 d
O(2) O -0.0815(2) 0.0818(1) 0.2117(1) 0.0593(6) Uani 1.00 d
C(1) C 0.4025(2) 0.2890(1) 0.4661(1) 0.0335(5) Uani 1.00 d
C(2) C 0.2806(3) 0.3326(1) 0.4134(1) 0.0358(5) Uani 1.00 d
C(3) C 0.1294(2) 0.2921(1) 0.3836(1) 0.0358(5) Uani 1.00 d
C(4) C 0.1125(2) 0.2111(1) 0.4080(1) 0.0367(5) Uani 1.00 d
C(5) C 0.2402(2) 0.1645(1) 0.4517(1) 0.0341(5) Uani 1.00 d
C(6) C 0.3926(2) 0.2044(1) 0.4811(1) 0.0342(5) Uani 1.00 d
C(7) C 0.5507(3) 0.1584(1) 0.5153(1) 0.0439(6) Uani 1.00 d
C(8) C 0.6707(3) 0.1484(2) 0.4474(1) 0.0458(6) Uani 1.00 d
C(9) C 0.6010(3) 0.1022(1) 0.3662(1) 0.0454(6) Uani 1.00 d
C(10) C 0.4589(2) 0.1440(1) 0.3088(1) 0.0333(5) Uani 1.00 d
C(11) C 0.3093(2) 0.1034(1) 0.2784(1) 0.0331(5) Uani 1.00 d
C(12) C 0.1884(2) 0.1464(1) 0.2240(1) 0.0344(5) Uani 1.00 d
C(13) C 0.1985(2) 0.2313(1) 0.2099(1) 0.0357(5) Uani 1.00 d
C(14) C 0.3482(2) 0.2721(1) 0.2420(1) 0.0352(5) Uani 1.00 d
C(15) C 0.4766(2) 0.2254(1) 0.2862(1) 0.0346(5) Uani 1.00 d
C(16) C 0.3714(3) 0.3643(1) 0.2317(1) 0.0484(6) Uani 1.00 d
C(17) C 0.4387(4) 0.4128(1) 0.3112(2) 0.0577(8) Uani 1.00 d
C(18) C 0.3233(3) 0.4175(1) 0.3819(2) 0.0464(6) Uani 1.00 d
C(19) C -0.0121(3) 0.3329(1) 0.3246(2) 0.0483(7) Uani 1.00 d
C(20) C -0.0797(3) 0.2865(2) 0.2427(2) 0.0496(7) Uani 1.00 d
C(21) C 0.0399(3) 0.2764(2) 0.1747(2) 0.0485(6) Uani 1.00 d
C(22) C 0.2628(3) 0.0193(1) 0.3108(1) 0.0422(6) Uani 1.00 d
C(23) C 0.1468(3) 0.0249(1) 0.3802(1) 0.0452(6) Uani 1.00 d
C(24) C 0.2151(3) 0.0722(1) 0.4616(1) 0.0436(6) Uani 1.00 d
C(25) C 0.5571(3) 0.3351(1) 0.5075(1) 0.0419(6) Uani 1.00 d
C(26) C 0.5425(3) 0.3673(2) 0.5947(2) 0.0555(7) Uani 1.00 d
C(27) C 0.0395(2) 0.0994(1) 0.1789(1) 0.0416(6) Uani 1.00 d
C(28) C 0.0547(3) 0.0743(2) 0.0896(2) 0.0631(8) Uani 1.00 d
H(1) H 0.0052 0.1859 0.3942 0.0455 Uiso 1.00 calc
H(2) H 0.5215 0.1056 0.5336 0.0539 Uiso 1.00 calc
H(3) H 0.6075 0.1879 0.5624 0.0539 Uiso 1.00 calc
H(4) H 0.7022 0.2018 0.4313 0.0565 Uiso 1.00 calc
H(5) H 0.7674 0.1200 0.4730 0.0565 Uiso 1.00 calc
H(6) H 0.5621 0.0507 0.3827 0.0558 Uiso 1.00 calc
H(7) H 0.6914 0.0943 0.3340 0.0558 Uiso 1.00 calc
H(8) H 0.5823 0.2512 0.3015 0.0434 Uiso 1.00 calc
H(9) H 0.4465 0.3721 0.1912 0.0610 Uiso 1.00 calc
H(10) H 0.2652 0.3871 0.2104 0.0610 Uiso 1.00 calc
H(11) H 0.5416 0.3880 0.3350 0.0701 Uiso 1.00 calc
H(12) H 0.4599 0.4672 0.2944 0.0701 Uiso 1.00 calc
H(13) H 0.2232 0.4445 0.3602 0.0577 Uiso 1.00 calc
H(14) H 0.3796 0.4476 0.4286 0.0577 Uiso 1.00 calc
H(15) H 0.0289 0.3845 0.3076 0.0598 Uiso 1.00 calc
H(16) H -0.1025 0.3417 0.3556 0.0598 Uiso 1.00 calc
H(17) H -0.1090 0.2329 0.2593 0.0615 Uiso 1.00 calc
H(18) H -0.1761 0.3143 0.2173 0.0615 Uiso 1.00 calc
H(19) H 0.0683 0.3292 0.1560 0.0593 Uiso 1.00 calc
H(20) H -0.0166 0.2464 0.1281 0.0593 Uiso 1.00 calc
H(21) H 0.2071 -0.0111 0.2640 0.0524 Uiso 1.00 calc
H(22) H 0.3626 -0.0085 0.3331 0.0524 Uiso 1.00 calc
H(23) H 0.1233 -0.0295 0.3962 0.0556 Uiso 1.00 calc
H(24) H 0.0467 0.0509 0.3559 0.0556 Uiso 1.00 calc
H(25) H 0.3200 0.0488 0.4835 0.0542 Uiso 1.00 calc
H(26) H 0.1382 0.0645 0.5015 0.0542 Uiso 1.00 calc
H(27) H 0.6296 0.3450 0.6342 0.0707 Uiso 1.00 calc
H(28) H 0.5519 0.4255 0.5946 0.0707 Uiso 1.00 calc
H(29) H 0.4371 0.3523 0.6104 0.0707 Uiso 1.00 calc
H(30) H 0.0506 0.0166 0.0852 0.0803 Uiso 1.00 calc
H(31) H 0.1572 0.0940 0.0742 0.0803 Uiso 1.00 calc
H(32) H -0.0361 0.0974 0.0521 0.0803 Uiso 1.00 calc

loop_
_atom_site_aniso_label
_atom_site_aniso_U_11
_atom_site_aniso_U_22
_atom_site_aniso_U_33
_atom_site_aniso_U_12
_atom_site_aniso_U_13
_atom_site_aniso_U_23
O(1) 0.059(1) 0.109(2) 0.064(1) -0.038(1) 0.0248(9) -0.026(1)
O(2) 0.044(1) 0.081(1) 0.052(1) -0.0216(8) .0043(7) -0.0069(9)
C(1) 0.0341(10) 0.038(1) 0.0299(9) -0.0057(7) .0103(7) -0.0049(7)
C(2) 0.043(1) 0.031(1) 0.035(1) 0.0015(7) 0.0124(8) -0.0046(8)
C(3) 0.0346(10) 0.035(1) 0.039(1) 0.0037(7) 0.0107(7) -0.0015(8)
C(4) 0.0322(10) 0.038(1) 0.041(1) -0.0017(7) .0092(7) -0.0010(8)
C(5) 0.039(1) 0.033(1) 0.0313(10) -0.0043(7) 0.0101(7) 0.0021(7)
C(6) 0.037(1) 0.040(1) 0.0266(9) -0.0019(7) 0.0064(7) 0.0012(7)
C(7) 0.044(1) 0.052(1) 0.034(1) 0.0004(9) -0.0017(8) 0.0062(9)
C(8) 0.035(1) 0.059(1) 0.041(1) 0.0064(9) -0.0034(8) 0.0029(10)
C(9) 0.038(1) 0.052(1) 0.045(1) 0.0116(8) 0.0015(8) -0.0022(10)
C(10) 0.0314(10) 0.039(1) 0.0304(10) 0.0025(7) 0.0070(7) -0.0029(7)
C(11) 0.035(1) 0.0317(10) 0.0332(10) 0.0004(7) 0.0070(7) -0.0021(7)
C(12) 0.035(1) 0.037(1) 0.0313(10) -0.0033(7) .0046(7) -0.0016(7)
C(13) 0.041(1) 0.037(1) 0.0294(9) 0.0021(7) 0.0043(7) 0.0019(7)
C(14) 0.044(1) 0.033(1) 0.0296(9) -0.0039(7) 0.0107(7) 0.0001(7)
C(15) 0.0323(9) 0.040(1) 0.0326(10) -0.0067(7) .0086(7) -0.0052(8)
C(16) 0.066(1) 0.038(1) 0.044(1) -0.0096(9) 0.0147(10) 0.0040(9)
C(17) 0.083(2) 0.036(1) 0.057(2) -0.017(1) .022(1) -0.001(1)
C(18) 0.064(1) 0.029(1) 0.048(1) -0.0020(9) 0.0150(10) -0.0033(9)
C(19) 0.042(1) 0.046(1) 0.057(1) 0.0139(9) 0.0071(9) 0.001(1)
C(20) 0.033(1) 0.055(1) 0.059(1) 0.0103(9) -0.0017(9) 0.004(1)
C(21) 0.050(1) 0.048(1) 0.045(1) 0.0078(9) -0.0023(9) 0.0071(10)
C(22) 0.049(1) 0.029(1) 0.048(1) -0.0004(8) 0.0040(9) 0.0000(8)
C(23) 0.055(1) 0.032(1) 0.049(1) -0.0115(8) 0.0074(9) 0.0047(9)
C(24) 0.052(1) 0.037(1) 0.042(1) -0.0074(8) 0.0070(9) 0.0082(9)
C(25) 0.042(1) 0.045(1) 0.039(1) -0.0126(8) .0079(8) -0.0022(9)
C(26) 0.065(2) 0.061(2) 0.040(1) -0.025(1) .007(1) -0.013(1)
C(27) 0.037(1) 0.045(1) 0.041(1) -0.0051(8) .0001(8) -0.0029(9)
C(28) 0.063(2) 0.081(2) 0.044(1) -0.017(1) .001(1) -0.017(1)

loop_
_atom_type_symbol
_atom_type_description
_atom_type_scat_dispersion_real
_atom_type_scat_dispersion_imag
_atom_type_scat_source
C C 0.003 0.002
;International Tables for Crystallography
(1992, Vol. C, Tables 4.2.6.8 and 6.1.1.1)
;
H H 0.000 0.000
;International Tables for Crystallography
(1992, Vol. C, Table 6.1.1.2)
;
O O 0.011 0.006
;International Tables for Crystallography
(1992, Vol. C, Tables 4.2.6.8 and 6.1.1.1)
;

loop_
_geom_angle_atom_site_label_1
_geom_angle_atom_site_label_2
_geom_angle_atom_site_label_3
_geom_angle
_geom_angle_site_symmetry_2
_geom_angle_site_symmetry_3
_geom_angle_publ_flag
C(2) C(1) C(6) 123.4(2) 1_555 1_555 yes
C(2) C(1) C(25) 118.4(2) 1_555 1_555 yes
C(6) C(1) C(25) 118.2(2) 1_555 1_555 yes
C(1) C(2) C(3) 117.9(2) 1_555 1_555 yes
C(1) C(2) C(18) 119.1(2) 1_555 1_555 yes
C(3) C(2) C(18) 122.5(2) 1_555 1_555 yes
C(2) C(3) C(4) 117.7(2) 1_555 1_555 yes
C(2) C(3) C(19) 122.8(2) 1_555 1_555 yes
C(4) C(3) C(19) 119.5(2) 1_555 1_555 yes
C(3) C(4) C(5) 124.5(2) 1_555 1_555 yes
C(4) C(5) C(6) 117.8(2) 1_555 1_555 yes
C(4) C(5) C(24) 119.3(2) 1_555 1_555 yes
C(6) C(5) C(24) 122.8(2) 1_555 1_555 yes
C(1) C(6) C(5) 117.6(2) 1_555 1_555 yes
C(1) C(6) C(7) 118.9(2) 1_555 1_555 yes
C(5) C(6) C(7) 122.8(2) 1_555 1_555 yes
C(6) C(7) C(8) 112.1(2) 1_555 1_555 yes
C(7) C(8) C(9) 116.3(2) 1_555 1_555 yes
C(8) C(9) C(10) 116.3(2) 1_555 1_555 yes
C(9) C(10) C(11) 122.5(2) 1_555 1_555 yes
C(9) C(10) C(15) 119.2(2) 1_555 1_555 yes
C(11) C(10) C(15) 118.4(2) 1_555 1_555 yes
C(10) C(11) C(12) 118.0(2) 1_555 1_555 yes
C(10) C(11) C(22) 123.1(2) 1_555 1_555 yes
C(12) C(11) C(22) 118.4(2) 1_555 1_555 yes
C(11) C(12) C(13) 122.7(2) 1_555 1_555 yes
C(11) C(12) C(27) 118.6(2) 1_555 1_555 yes
C(13) C(12) C(27) 118.7(2) 1_555 1_555 yes
C(12) C(13) C(14) 118.1(2) 1_555 1_555 yes
C(12) C(13) C(21) 118.2(2) 1_555 1_555 yes
C(14) C(13) C(21) 122.8(2) 1_555 1_555 yes
C(13) C(14) C(15) 117.7(2) 1_555 1_555 yes
C(13) C(14) C(16) 122.4(2) 1_555 1_555 yes
C(15) C(14) C(16) 119.9(2) 1_555 1_555 yes
C(10) C(15) C(14) 123.9(2) 1_555 1_555 yes
C(14) C(16) C(17) 117.2(2) 1_555 1_555 yes
C(16) C(17) C(18) 116.2(2) 1_555 1_555 yes
C(2) C(18) C(17) 112.0(2) 1_555 1_555 yes
C(3) C(19) C(20) 117.1(2) 1_555 1_555 yes
C(19) C(20) C(21) 117.3(2) 1_555 1_555 yes
C(13) C(21) C(20) 111.6(2) 1_555 1_555 yes
C(11) C(22) C(23) 112.7(2) 1_555 1_555 yes
C(22) C(23) C(24) 116.5(2) 1_555 1_555 yes
C(5) C(24) C(23) 116.4(2) 1_555 1_555 yes
O(1) C(25) C(1) 124.1(2) 1_555 1_555 yes
O(1) C(25) C(26) 121.7(2) 1_555 1_555 yes
C(1) C(25) C(26) 114.2(2) 1_555 1_555 yes
O(2) C(27) C(12) 123.5(2) 1_555 1_555 yes
O(2) C(27) C(28) 121.3(2) 1_555 1_555 yes
C(12) C(27) C(28) 115.2(2) 1_555 1_555 yes

loop_
_geom_bond_atom_site_label_1
_geom_bond_atom_site_label_2
_geom_bond_distance
_geom_bond_publ_flag
O(1) C(25) 1.195(3) yes
O(2) C(27) 1.200(3) yes
C(1) C(2) 1.397(3) yes
C(1) C(6) 1.404(3) yes
C(1) C(25) 1.527(3) yes
C(2) C(3) 1.412(3) yes
C(2) C(18) 1.527(3) yes
C(3) C(4) 1.389(3) yes
C(3) C(19) 1.529(3) yes
C(4) C(5) 1.388(3) yes
C(5) C(6) 1.413(3) yes
C(5) C(24) 1.531(3) yes
C(6) C(7) 1.516(3) yes
C(7) C(8) 1.549(3) yes
C(8) C(9) 1.535(3) yes
C(9) C(10) 1.526(3) yes
C(10) C(11) 1.404(3) yes
C(10) C(15) 1.389(3) yes
C(11) C(12) 1.402(3) yes
C(11) C(22) 1.528(3) yes
C(12) C(13) 1.407(3) yes
C(12) C(27) 1.520(3) yes
C(13) C(14) 1.412(3) yes
C(13) C(21) 1.516(3) yes
C(14) C(15) 1.396(3) yes
C(14) C(16) 1.527(3) yes
C(16) C(17) 1.527(4) yes
C(17) C(18) 1.552(3) yes
C(19) C(20) 1.540(4) yes
C(20) C(21) 1.548(3) yes
C(22) C(23) 1.539(3) yes
C(23) C(24) 1.542(3) yes
C(25) C(26) 1.499(3) yes
C(27) C(28) 1.496(3) yes

loop_
_geom_contact_atom_site_label_1
_geom_contact_atom_site_label_2
_geom_contact_distance
_geom_contact_site_symmetry_2
O(1) C(28) 3.566(4) 4_655
O(2) C(26) 3.440(3) 4_454
O(2) C(18) 3.524(3) 2_545
C(10) C(26) 3.557(3) 4_554
C(15) C(26) 3.499(3) 4_554

loop_
_geom_torsion_atom_site_label_1
_geom_torsion_atom_site_label_2
_geom_torsion_atom_site_label_3
_geom_torsion_atom_site_label_4
_geom_torsion
_geom_torsion_site_symmetry_1
_geom_torsion_site_symmetry_2
_geom_torsion_site_symmetry_3
_geom_torsion_site_symmetry_4
_geom_torsion_publ_flag
O(1) C(25) C(1) C(2) -84.6(3) 1_555 1_555 1_555 1_555 yes
O(1) C(25) C(1) C(6) 93.5(3) 1_555 1_555 1_555 1_555 yes
O(2) C(27) C(12) C(11) 81.0(3) 1_555 1_555 1_555 1_555 yes
O(2) C(27) C(12) C(13) -98.5(3) 1_555 1_555 1_555 1_555 yes
C(1) C(2) C(3) C(4) -0.7(3) 1_555 1_555 1_555 1_555 yes
C(1) C(2) C(3) C(19) -179.1(2) 1_555 1_555 1_555 1_555 yes
C(1) C(2) C(18) C(17) 74.5(3) 1_555 1_555 1_555 1_555 yes
C(1) C(6) C(5) C(4) 1.8(3) 1_555 1_555 1_555 1_555 yes
C(1) C(6) C(5) C(24) 178.1(2) 1_555 1_555 1_555 1_555 yes
C(1) C(6) C(7) C(8) -72.0(2) 1_555 1_555 1_555 1_555 yes
C(2) C(1) C(6) C(5) -9.9(3) 1_555 1_555 1_555 1_555 yes
C(2) C(1) C(6) C(7) 161.0(2) 1_555 1_555 1_555 1_555 yes
C(2) C(1) C(25) C(26) 93.2(2) 1_555 1_555 1_555 1_555 yes
C(2) C(3) C(4) C(5) -7.4(3) 1_555 1_555 1_555 1_555 yes
C(2) C(3) C(19) C(20) 127.8(2) 1_555 1_555 1_555 1_555 yes
C(2) C(18) C(17) C(16) 58.4(3) 1_555 1_555 1_555 1_555 yes
C(3) C(2) C(1) C(6) 9.4(3) 1_555 1_555 1_555 1_555 yes
C(3) C(2) C(1) C(25) -172.6(2) 1_555 1_555 1_555 1_555 yes
C(3) C(2) C(18) C(17) -97.8(2) 1_555 1_555 1_555 1_555 yes
C(3) C(4) C(5) C(6) 6.8(3) 1_555 1_555 1_555 1_555 yes
C(3) C(4) C(5) C(24) -169.6(2) 1_555 1_555 1_555 1_555 yes
C(3) C(19) C(20) C(21) -66.9(3) 1_555 1_555 1_555 1_555 yes
C(4) C(3) C(2) C(18) 171.8(2) 1_555 1_555 1_555 1_555 yes
C(4) C(3) C(19) C(20) -50.5(3) 1_555 1_555 1_555 1_555 yes
C(4) C(5) C(6) C(7) -168.7(2) 1_555 1_555 1_555 1_555 yes
C(4) C(5) C(24) C(23) 48.2(3) 1_555 1_555 1_555 1_555 yes
C(5) C(4) C(3) C(19) 171.0(2) 1_555 1_555 1_555 1_555 yes
C(5) C(6) C(1) C(25) 172.0(2) 1_555 1_555 1_555 1_555 yes
C(5) C(6) C(7) C(8) 98.4(2) 1_555 1_555 1_555 1_555 yes
C(5) C(24) C(23) C(22) 66.9(2) 1_555 1_555 1_555 1_555 yes
C(6) C(1) C(2) C(18) -163.3(2) 1_555 1_555 1_555 1_555 yes
C(6) C(1) C(25) C(26) -88.7(2) 1_555 1_555 1_555 1_555 yes
C(6) C(5) C(24) C(23) -128.0(2) 1_555 1_555 1_555 1_555 yes
C(6) C(7) C(8) C(9) -59.6(3) 1_555 1_555 1_555 1_555 yes
C(7) C(6) C(1) C(25) -17.0(2) 1_555 1_555 1_555 1_555 yes
C(7) C(6) C(5) C(24) 7.6(3) 1_555 1_555 1_555 1_555 yes
C(7) C(8) C(9) C(10) 66.7(3) 1_555 1_555 1_555 1_555 yes
C(8) C(9) C(10) C(11) -129.8(2) 1_555 1_555 1_555 1_555 yes
C(8) C(9) C(10) C(15) 49.6(3) 1_555 1_555 1_555 1_555 yes
C(9) C(10) C(11) C(12) -178.1(2) 1_555 1_555 1_555 1_555 yes
C(9) C(10) C(11) C(22) 10.2(3) 1_555 1_555 1_555 1_555 yes
C(9) C(10) C(15) C(14) -172.7(2) 1_555 1_555 1_555 1_555 yes
C(10) C(11) C(12) C(13) -10.7(3) 1_555 1_555 1_555 1_555 yes
C(10) C(11) C(12) C(27) 169.8(2) 1_555 1_555 1_555 1_555 yes
C(10) C(11) C(22) C(23) 96.7(2) 1_555 1_555 1_555 1_555 yes
C(10) C(15) C(14) C(13) -7.8(3) 1_555 1_555 1_555 1_555 yes
C(10) C(15) C(14) C(16) 170.8(2) 1_555 1_555 1_555 1_555 yes
C(11) C(10) C(15) C(14) 6.7(3) 1_555 1_555 1_555 1_555 yes
C(11) C(12) C(13) C(14) 9.5(3) 1_555 1_555 1_555 1_555 yes
C(11) C(12) C(13) C(21) -160.2(2) 1_555 1_555 1_555 1_555 yes
C(11) C(12) C(27) C(28) -97.6(2) 1_555 1_555 1_555 1_555 yes
C(11) C(22) C(23) C(24) -59.7(2) 1_555 1_555 1_555 1_555 yes
C(12) C(11) C(10) C(15) 2.6(3) 1_555 1_555 1_555 1_555 yes
C(12) C(11) C(22) C(23) -75.0(2) 1_555 1_555 1_555 1_555 yes
C(12) C(13) C(14) C(15) -0.3(3) 1_555 1_555 1_555 1_555 yes
C(12) C(13) C(14) C(16) -178.9(2) 1_555 1_555 1_555 1_555 yes
C(12) C(13) C(21) C(20) 73.4(2) 1_555 1_555 1_555 1_555 yes
C(13) C(12) C(11) C(22) 161.5(2) 1_555 1_555 1_555 1_555 yes
C(13) C(12) C(27) C(28) 82.9(3) 1_555 1_555 1_555 1_555 yes
C(13) C(14) C(16) C(17) 130.8(2) 1_555 1_555 1_555 1_555 yes
C(13) C(21) C(20) C(19) 58.9(3) 1_555 1_555 1_555 1_555 yes
C(14) C(13) C(12) C(27) -171.0(2) 1_555 1_555 1_555 1_555 yes
C(14) C(13) C(21) C(20) -95.8(2) 1_555 1_555 1_555 1_555 yes
C(14) C(16) C(17) C(18) -66.0(3) 1_555 1_555 1_555 1_555 yes
C(15) C(10) C(11) C(22) -169.2(2) 1_555 1_555 1_555 1_555 yes
C(15) C(14) C(13) C(21) 168.9(2) 1_555 1_555 1_555 1_555 yes
C(15) C(14) C(16) C(17) -47.8(3) 1_555 1_555 1_555 1_555 yes
C(16) C(14) C(13) C(21) -9.7(3) 1_555 1_555 1_555 1_555 yes
C(18) C(2) C(1) C(25) 14.7(3) 1_555 1_555 1_555 1_555 yes
C(18) C(2) C(3) C(19) -6.6(3) 1_555 1_555 1_555 1_555 yes
C(21) C(13) C(12) C(27) 19.3(3) 1_555 1_555 1_555 1_555 yes
C(22) C(11) C(12) C(27) -18.0(3) 1_555 1_555 1_555 1_555 yes

loop_
_cod_related_entry_id
_cod_related_entry_database
_cod_related_entry_code
1 ChemSpider 9627215
